data_4088449
loop_
_publ_author_name
'Tondreau, Aaron M.'
'Scott, Brian L.'
'Boncella, James M.'

_publ_section_title
;
 A Tertiary Carbon--Iron Bond as an FeICl Synthon and the Reductive
 Alkylation of Diphosphine-Supported Iron(II) Chloride Complexes to
 Low-Valent Iron
;
_journal_issue 11
_journal_name_full Organometallics
_journal_page_first 1643
_journal_paper_doi 10.1021/acs.organomet.6b00108
_journal_volume 35
_journal_year 2016
_chemical_formula_sum 'C56 H54 Cl Fe O P4'
_chemical_formula_weight 958.17
_space_group_crystal_system monoclinic
_space_group_IT_number 14
_space_group_name_Hall '-P 2ybc'
_space_group_name_H-M_alt 'P 1 21/c 1'
_atom_sites_solution_hydrogens geom
_audit_creation_method SHELXL-2014/7
_cell_angle_alpha 90
_cell_angle_beta 105.7540(10)
_cell_angle_gamma 90
_cell_formula_units_Z 4
_cell_length_a 16.0131(14)
_cell_length_b 12.6637(11)
_cell_length_c 24.503(2)
_cell_measurement_reflns_used 5972
_cell_measurement_temperature 100(1)
_cell_measurement_theta_max 24.47
_cell_measurement_theta_min 2.36
_cell_volume 4782.2(7)
_computing_cell_refinement 'APEX2 V.2014.7-1 (Bruker AXS, 2014)'
_computing_data_collection 'APEX2 V.2014.7-1 (Bruker AXS, 2014)'
_computing_data_reduction 'SAINT, v. 8.34A (Bruker AXS, 2013)'
_computing_molecular_graphics 'SHELXTL, v. 6.14, (Bruker AXS, 2000)'
_computing_publication_material 'SHELXTL, v. 6.14, (Bruker AXS, 2000)'
_computing_structure_refinement 'SHELXL-97 (Sheldrick, 1997)'
_computing_structure_solution 'SHELXS-97 (Sheldrick, 1990)'
_diffrn_ambient_temperature 100(1)
_diffrn_measured_fraction_theta_full 0.999
_diffrn_measured_fraction_theta_max 0.998
_diffrn_measurement_device_type 'Bruker D8 Quest with CMOS detector'
_diffrn_measurement_method '\w scans'
_diffrn_radiation_monochromator 'Bruker Triumph curved graphite'
_diffrn_radiation_source 'fine-focus sealed tube'
_diffrn_radiation_type MoK\a
_diffrn_radiation_wavelength 0.71073
_diffrn_reflns_av_R_equivalents 0.0769
_diffrn_reflns_av_unetI/netI 0.0584
_diffrn_reflns_Laue_measured_fraction_full 0.999
_diffrn_reflns_Laue_measured_fraction_max 0.998
_diffrn_reflns_limit_h_max 19
_diffrn_reflns_limit_h_min -19
_diffrn_reflns_limit_k_max 15
_diffrn_reflns_limit_k_min -15
_diffrn_reflns_limit_l_max 29
_diffrn_reflns_limit_l_min -29
_diffrn_reflns_number 47713
_diffrn_reflns_point_group_measured_fraction_full 0.999
_diffrn_reflns_point_group_measured_fraction_max 0.998
_diffrn_reflns_theta_full 25.000
_diffrn_reflns_theta_max 25.726
_diffrn_reflns_theta_min 1.727
_diffrn_standards_decay_% 0
_diffrn_standards_interval_count 0
_diffrn_standards_interval_time 0
_diffrn_standards_number 0
_exptl_absorpt_coefficient_mu 0.545
_exptl_absorpt_correction_T_max 0.947
_exptl_absorpt_correction_T_min 0.844
_exptl_absorpt_correction_type multi-scan
_exptl_absorpt_process_details 'SADABS v. 2014/3 (Bruker AXS, 2013)'
_exptl_crystal_density_diffrn 1.331
_exptl_crystal_description block
_exptl_crystal_F_000 2004
_exptl_crystal_size_max 0.250
_exptl_crystal_size_mid 0.200
_exptl_crystal_size_min 0.100
_refine_diff_density_max 1.231
_refine_diff_density_min -1.081
_refine_diff_density_rms 0.078
_refine_ls_extinction_method none
_refine_ls_goodness_of_fit_ref 1.307
_refine_ls_hydrogen_treatment constr
_refine_ls_matrix_type full
_refine_ls_number_parameters 570
_refine_ls_number_reflns 9102
_refine_ls_number_restraints 0
_refine_ls_restrained_S_all 1.307
_refine_ls_R_factor_all 0.0749
_refine_ls_R_factor_gt 0.0451
_refine_ls_shift/su_max 0.000
_refine_ls_shift/su_mean 0.000
_refine_ls_structure_factor_coef Fsqd
_refine_ls_weighting_details 'w=1/[\s^2^(Fo^2^)+(0.0280P)^2^] where P=(Fo^2^+2Fc^2^)/3'
_refine_ls_weighting_scheme calc
_refine_ls_wR_factor_gt 0.0852
_refine_ls_wR_factor_ref 0.0934
_reflns_Friedel_coverage 0.000
_reflns_number_gt 6701
_reflns_number_total 9102
_reflns_threshold_expression 'I > 2\s(I)'
_cod_data_source_file om6b00108_si_002.cif
_cod_data_source_block apx2045
_cod_original_cell_volume 4782.1(7)
_cod_original_sg_symbol_H-M 'P 21/c'
_cod_database_code 4088449
_shelx_shelxl_version_number 2014/7
_shelx_space_group_comment
;
The symmetry employed for this shelxl refinement is uniquely defined
by the following loop, which should always be used as a source of
symmetry information in preference to the above space-group names.
They are only intended as comments.
;
_shelx_estimated_absorpt_t_min 0.876
_shelx_estimated_absorpt_t_max 0.947

loop_
_space_group_symop_operation_xyz
'x, y, z'
'-x, y+1/2, -z+1/2'
'-x, -y, -z'
'x, -y-1/2, z-1/2'

loop_
_atom_site_label
_atom_site_type_symbol
_atom_site_fract_x
_atom_site_fract_y
_atom_site_fract_z
_atom_site_U_iso_or_equiv
_atom_site_adp_type
_atom_site_occupancy
_atom_site_site_symmetry_order
_atom_site_calc_flag
_atom_site_refinement_flags_posn
_atom_site_refinement_flags_adp
Fe1 Fe 0.28152(2) 0.16274(3) 0.06244(2) 0.01187(10) Uani 1 1 d . .
Cl1 Cl 0.25544(4) 0.01438(5) 0.00593(3) 0.01834(17) Uani 1 1 d . .
P1 P 0.19754(5) 0.30165(6) 0.05827(3) 0.01322(17) Uani 1 1 d . .
P2 P 0.32595(5) 0.26015(6) -0.00074(3) 0.01347(17) Uani 1 1 d . .
P3 P 0.39495(5) 0.20192(6) 0.13306(3) 0.01344(17) Uani 1 1 d . .
P4 P 0.23709(5) 0.07658(6) 0.12889(3) 0.01417(17) Uani 1 1 d . .
O1 O 0.81442(18) 0.3186(3) 0.14516(11) 0.0827(12) Uani 1 1 d . .
C1 C 0.43386(17) 0.2433(2) -0.01135(11) 0.0143(6) Uani 1 1 d . .
C2 C 0.48016(17) 0.1516(2) 0.00795(11) 0.0150(6) Uani 1 1 d . .
H2 H 0.4558 0.0997 0.0257 0.018 Uiso 1 1 calc R U
C3 C 0.56207(17) 0.1371(2) 0.00101(12) 0.0181(7) Uani 1 1 d . .
H3 H 0.5931 0.0762 0.0148 0.022 Uiso 1 1 calc R U
C4 C 0.59809(18) 0.2125(2) -0.02633(12) 0.0207(7) Uani 1 1 d . .
H4 H 0.6529 0.2019 -0.0315 0.025 Uiso 1 1 calc R U
C5 C 0.55269(19) 0.3039(2) -0.04605(12) 0.0222(7) Uani 1 1 d . .
H5 H 0.5770 0.3550 -0.0643 0.027 Uiso 1 1 calc R U
C6 C 0.47083(18) 0.3191(2) -0.03857(12) 0.0199(7) Uani 1 1 d . .
H6 H 0.4403 0.3806 -0.0519 0.024 Uiso 1 1 calc R U
C7 C 0.26109(17) 0.2658(2) -0.07553(11) 0.0161(7) Uani 1 1 d . .
C8 C 0.24771(18) 0.1733(2) -0.10726(12) 0.0196(7) Uani 1 1 d . .
H8 H 0.2739 0.1110 -0.0912 0.024 Uiso 1 1 calc R U
C9 C 0.19560(19) 0.1733(2) -0.16262(12) 0.0243(7) Uani 1 1 d . .
H9 H 0.1861 0.1106 -0.1832 0.029 Uiso 1 1 calc R U
C10 C 0.15760(19) 0.2657(3) -0.18741(13) 0.0267(8) Uani 1 1 d . .
H10 H 0.1230 0.2655 -0.2246 0.032 Uiso 1 1 calc R U
C11 C 0.1714(2) 0.3588(3) -0.15656(13) 0.0293(8) Uani 1 1 d . .
H11 H 0.1464 0.4214 -0.1731 0.035 Uiso 1 1 calc R U
C12 C 0.22238(19) 0.3582(2) -0.10101(12) 0.0227(7) Uani 1 1 d . .
H12 H 0.2309 0.4208 -0.0804 0.027 Uiso 1 1 calc R U
C13 C 0.31982(17) 0.3974(2) 0.01986(11) 0.0155(6) Uani 1 1 d . .
H13 H 0.3562 0.4496 0.0125 0.019 Uiso 1 1 calc R U
C14 C 0.25921(17) 0.4170(2) 0.04614(11) 0.0146(6) Uani 1 1 d . .
H14 H 0.2487 0.4845 0.0576 0.018 Uiso 1 1 calc R U
C15 C 0.10472(17) 0.3071(2) -0.00563(11) 0.0146(6) Uani 1 1 d . .
C16 C 0.08448(17) 0.2196(2) -0.04081(11) 0.0148(6) Uani 1 1 d . .
H16 H 0.1146 0.1568 -0.0301 0.018 Uiso 1 1 calc R U
C17 C 0.02009(18) 0.2244(2) -0.09166(12) 0.0183(7) Uani 1 1 d . .
H17 H 0.0065 0.1649 -0.1146 0.022 Uiso 1 1 calc R U
C18 C -0.02368(18) 0.3181(2) -0.10806(12) 0.0203(7) Uani 1 1 d . .
H18 H -0.0665 0.3218 -0.1423 0.024 Uiso 1 1 calc R U
C19 C -0.00417(18) 0.4065(2) -0.07374(12) 0.0205(7) Uani 1 1 d . .
H19 H -0.0337 0.4695 -0.0849 0.025 Uiso 1 1 calc R U
C20 C 0.05943(17) 0.4008(2) -0.02277(12) 0.0175(7) Uani 1 1 d . .
H20 H 0.0722 0.4601 0.0004 0.021 Uiso 1 1 calc R U
C21 C 0.14789(17) 0.3512(2) 0.11262(11) 0.0130(6) Uani 1 1 d . .
C22 C 0.19299(17) 0.4191(2) 0.15508(11) 0.0173(7) Uani 1 1 d . .
H22 H 0.2487 0.4409 0.1556 0.021 Uiso 1 1 calc R U
C23 C 0.15587(18) 0.4546(2) 0.19648(12) 0.0204(7) Uani 1 1 d . .
H23 H 0.1865 0.5008 0.2243 0.025 Uiso 1 1 calc R U
C24 C 0.07382(18) 0.4221(2) 0.19679(12) 0.0206(7) Uani 1 1 d . .
H24 H 0.0492 0.4458 0.2249 0.025 Uiso 1 1 calc R U
C25 C 0.02830(18) 0.3541(2) 0.15503(12) 0.0179(7) Uani 1 1 d . .
H25 H -0.0268 0.3312 0.1552 0.021 Uiso 1 1 calc R U
C26 C 0.06499(18) 0.3205(2) 0.11321(12) 0.0157(6) Uani 1 1 d . .
H26 H 0.0334 0.2762 0.0848 0.019 Uiso 1 1 calc R U
C27 C 0.12220(17) 0.0719(2) 0.12755(11) 0.0143(6) Uani 1 1 d . .
C28 C 0.05992(18) 0.0658(2) 0.07549(12) 0.0180(7) Uani 1 1 d . .
H28 H 0.0775 0.0648 0.0423 0.022 Uiso 1 1 calc R U
C29 C -0.02754(18) 0.0612(2) 0.07213(13) 0.0225(7) Uani 1 1 d . .
H29 H -0.0681 0.0568 0.0369 0.027 Uiso 1 1 calc R U
C30 C -0.05496(19) 0.0632(2) 0.12083(14) 0.0262(8) Uani 1 1 d . .
H30 H -0.1138 0.0604 0.1187 0.031 Uiso 1 1 calc R U
C31 C 0.0064(2) 0.0692(2) 0.17305(13) 0.0271(8) Uani 1 1 d . .
H31 H -0.0116 0.0714 0.2061 0.033 Uiso 1 1 calc R U
C32 C 0.09358(19) 0.0721(2) 0.17645(12) 0.0219(7) Uani 1 1 d . .
H32 H 0.1339 0.0741 0.2118 0.026 Uiso 1 1 calc R U
C33 C 0.26377(17) -0.0647(2) 0.13985(11) 0.0159(6) Uani 1 1 d . .
C34 C 0.21034(19) -0.1409(2) 0.10698(12) 0.0197(7) Uani 1 1 d . .
H34 H 0.1585 -0.1204 0.0815 0.024 Uiso 1 1 calc R U
C35 C 0.2332(2) -0.2469(2) 0.11170(13) 0.0240(7) Uani 1 1 d . .
H35 H 0.1964 -0.2968 0.0897 0.029 Uiso 1 1 calc R U
C36 C 0.3102(2) -0.2786(3) 0.14884(14) 0.0282(8) Uani 1 1 d . .
H36 H 0.3258 -0.3495 0.1515 0.034 Uiso 1 1 calc R U
C37 C 0.3641(2) -0.2041(2) 0.18206(14) 0.0295(8) Uani 1 1 d . .
H37 H 0.4161 -0.2251 0.2071 0.035 Uiso 1 1 calc R U
C38 C 0.34082(18) -0.0983(2) 0.17817(12) 0.0210(7) Uani 1 1 d . .
H38 H 0.3769 -0.0492 0.2013 0.025 Uiso 1 1 calc R U
C39 C 0.29345(18) 0.1316(2) 0.19760(11) 0.0185(7) Uani 1 1 d . .
H39 H 0.2738 0.1209 0.2296 0.022 Uiso 1 1 calc R U
C40 C 0.36408(18) 0.1877(2) 0.19959(11) 0.0166(7) Uani 1 1 d . .
H40 H 0.3965 0.2185 0.2331 0.020 Uiso 1 1 calc R U
C41 C 0.48845(17) 0.1100(2) 0.15065(11) 0.0145(6) Uani 1 1 d . .
C42 C 0.47901(18) 0.0093(2) 0.12767(11) 0.0165(6) Uani 1 1 d . .
H42 H 0.4277 -0.0090 0.1010 0.020 Uiso 1 1 calc R U
C43 C 0.54494(18) -0.0646(2) 0.14385(12) 0.0211(7) Uani 1 1 d . .
H43 H 0.5378 -0.1316 0.1278 0.025 Uiso 1 1 calc R U
C45 C 0.63212(19) 0.0622(3) 0.20626(13) 0.0277(8) Uani 1 1 d . .
H45 H 0.6838 0.0804 0.2326 0.033 Uiso 1 1 calc R U
C46 C 0.56669(18) 0.1364(2) 0.18981(11) 0.0196(7) Uani 1 1 d . .
H46 H 0.5749 0.2042 0.2049 0.023 Uiso 1 1 calc R U
C47 C 0.45464(17) 0.3278(2) 0.14504(11) 0.0158(6) Uani 1 1 d . .
C48 C 0.43778(18) 0.4054(2) 0.18083(11) 0.0193(7) Uani 1 1 d . .
H48 H 0.3949 0.3939 0.1993 0.023 Uiso 1 1 calc R U
C49 C 0.48365(19) 0.4993(2) 0.18948(13) 0.0246(7) Uani 1 1 d . .
H49 H 0.4715 0.5500 0.2137 0.030 Uiso 1 1 calc R U
C50 C 0.5472(2) 0.5180(2) 0.16240(13) 0.0275(8) Uani 1 1 d . .
H50 H 0.5781 0.5811 0.1683 0.033 Uiso 1 1 calc R U
C51 C 0.5647(2) 0.4423(2) 0.12649(12) 0.0253(7) Uani 1 1 d . .
H51 H 0.6073 0.4546 0.1079 0.030 Uiso 1 1 calc R U
C52 C 0.51915(18) 0.3479(2) 0.11804(11) 0.0196(7) Uani 1 1 d . .
H52 H 0.5318 0.2973 0.0940 0.023 Uiso 1 1 calc R U
C53 C 0.7795(3) 0.2979(7) 0.1906(2) 0.170(4) Uani 1 1 d . .
H53A H 0.7507 0.2298 0.1844 0.204 Uiso 1 1 calc R U
H53B H 0.7356 0.3508 0.1906 0.204 Uiso 1 1 calc R U
C54 C 0.8398(3) 0.2972(4) 0.24419(15) 0.0618(13) Uani 1 1 d . .
H54A H 0.8780 0.2379 0.2469 0.093 Uiso 1 1 calc R U
H54B H 0.8096 0.2918 0.2730 0.093 Uiso 1 1 calc R U
H54C H 0.8729 0.3614 0.2494 0.093 Uiso 1 1 calc R U
C55 C 0.7701(3) 0.2929(4) 0.0930(2) 0.0787(15) Uani 1 1 d . .
H55A H 0.7130 0.3249 0.0850 0.094 Uiso 1 1 calc R U
H55B H 0.7623 0.2169 0.0909 0.094 Uiso 1 1 calc R U
C56 C 0.8116(2) 0.3259(3) 0.04938(15) 0.0465(10) Uani 1 1 d . .
H56A H 0.8317 0.3973 0.0565 0.070 Uiso 1 1 calc R U
H56B H 0.7703 0.3217 0.0128 0.070 Uiso 1 1 calc R U
H56C H 0.8598 0.2803 0.0503 0.070 Uiso 1 1 calc R U
C57 C 0.62139(19) -0.0386(3) 0.18391(12) 0.0264(8) Uani 1 1 d . .
H44 H 0.6651 -0.0886 0.1957 0.032 Uiso 1 1 calc R U

loop_
_atom_site_aniso_label
_atom_site_aniso_U_11
_atom_site_aniso_U_22
_atom_site_aniso_U_33
_atom_site_aniso_U_23
_atom_site_aniso_U_13
_atom_site_aniso_U_12
Fe1 0.0114(2) 0.0140(2) 0.0102(2) -0.00016(17) 0.00281(16) 0.00200(17)
Cl1 0.0199(4) 0.0184(4) 0.0164(4) -0.0018(3) 0.0043(3) 0.0025(3)
P1 0.0130(4) 0.0146(4) 0.0122(4) 0.0004(3) 0.0037(3) 0.0032(3)
P2 0.0140(4) 0.0154(4) 0.0114(4) 0.0004(3) 0.0041(3) 0.0018(3)
P3 0.0124(4) 0.0156(4) 0.0118(4) -0.0005(3) 0.0024(3) 0.0019(3)
P4 0.0140(4) 0.0172(4) 0.0114(4) 0.0012(3) 0.0037(3) 0.0013(3)
O1 0.0528(19) 0.163(3) 0.0299(17) 0.0146(19) 0.0069(14) -0.058(2)
C1 0.0128(15) 0.0200(16) 0.0098(15) -0.0039(12) 0.0025(12) 0.0002(13)
C2 0.0168(15) 0.0162(16) 0.0122(15) -0.0022(12) 0.0044(12) -0.0015(13)
C3 0.0148(16) 0.0194(17) 0.0189(16) -0.0031(13) 0.0027(13) 0.0035(13)
C4 0.0120(16) 0.0275(18) 0.0233(17) -0.0067(14) 0.0058(13) -0.0015(13)
C5 0.0222(17) 0.0224(18) 0.0251(18) 0.0020(14) 0.0117(14) -0.0029(14)
C6 0.0211(17) 0.0181(17) 0.0225(17) 0.0026(13) 0.0091(14) 0.0051(13)
C7 0.0130(15) 0.0245(17) 0.0126(15) 0.0002(13) 0.0063(12) 0.0048(13)
C8 0.0189(16) 0.0258(18) 0.0159(16) 0.0035(13) 0.0074(13) 0.0036(13)
C9 0.0233(18) 0.0320(19) 0.0179(17) -0.0046(14) 0.0061(14) 0.0004(15)
C10 0.0255(18) 0.040(2) 0.0124(16) 0.0048(15) 0.0011(14) 0.0051(16)
C11 0.034(2) 0.033(2) 0.0197(18) 0.0068(15) 0.0045(15) 0.0095(16)
C12 0.0267(18) 0.0233(18) 0.0176(17) 0.0015(14) 0.0053(14) 0.0028(14)
C13 0.0160(16) 0.0170(16) 0.0123(15) 0.0029(12) 0.0018(12) -0.0023(12)
C14 0.0173(16) 0.0132(15) 0.0118(15) 0.0000(12) 0.0014(12) 0.0047(12)
C15 0.0120(15) 0.0189(16) 0.0144(15) 0.0015(12) 0.0059(12) 0.0019(12)
C16 0.0159(15) 0.0135(15) 0.0162(15) 0.0031(12) 0.0067(13) 0.0031(12)
C17 0.0187(16) 0.0194(17) 0.0166(16) -0.0021(13) 0.0042(13) -0.0015(13)
C18 0.0177(16) 0.0255(18) 0.0157(16) 0.0025(13) 0.0009(13) 0.0059(13)
C19 0.0210(17) 0.0199(17) 0.0183(16) 0.0037(13) 0.0017(13) 0.0091(13)
C20 0.0176(16) 0.0164(16) 0.0180(16) -0.0016(13) 0.0040(13) 0.0026(13)
C21 0.0135(15) 0.0129(15) 0.0124(15) 0.0032(12) 0.0028(12) 0.0073(12)
C22 0.0103(15) 0.0253(17) 0.0136(15) 0.0006(13) -0.0010(12) 0.0017(13)
C23 0.0180(17) 0.0281(18) 0.0116(15) -0.0055(13) -0.0022(13) 0.0014(13)
C24 0.0206(17) 0.0304(19) 0.0116(15) -0.0011(14) 0.0054(13) 0.0073(14)
C25 0.0137(15) 0.0199(17) 0.0213(17) 0.0041(13) 0.0072(13) 0.0029(13)
C26 0.0186(16) 0.0130(16) 0.0161(16) -0.0007(12) 0.0058(13) 0.0018(12)
C27 0.0165(15) 0.0093(15) 0.0183(16) 0.0002(12) 0.0066(13) 0.0011(12)
C28 0.0182(16) 0.0155(16) 0.0203(16) -0.0021(13) 0.0053(13) -0.0003(13)
C29 0.0167(17) 0.0173(17) 0.0317(19) -0.0009(14) 0.0032(14) -0.0007(13)
C30 0.0147(17) 0.0200(17) 0.046(2) 0.0057(16) 0.0127(16) -0.0003(14)
C31 0.0290(19) 0.0280(19) 0.032(2) 0.0073(15) 0.0205(16) 0.0030(15)
C32 0.0204(17) 0.0253(18) 0.0211(17) 0.0051(14) 0.0076(14) 0.0042(14)
C33 0.0150(15) 0.0203(16) 0.0149(15) 0.0053(13) 0.0085(12) 0.0020(13)
C34 0.0186(16) 0.0236(18) 0.0175(16) 0.0020(13) 0.0062(13) 0.0034(13)
C35 0.0302(19) 0.0180(17) 0.0289(19) 0.0002(14) 0.0169(15) 0.0004(14)
C36 0.032(2) 0.0214(18) 0.039(2) 0.0125(16) 0.0221(17) 0.0085(15)
C37 0.0252(19) 0.031(2) 0.035(2) 0.0179(17) 0.0127(16) 0.0101(16)
C38 0.0194(17) 0.0241(18) 0.0203(17) 0.0059(14) 0.0068(13) 0.0011(14)
C39 0.0198(16) 0.0270(18) 0.0102(15) 0.0022(13) 0.0069(13) 0.0043(14)
C40 0.0176(16) 0.0214(17) 0.0093(15) -0.0013(12) 0.0011(12) 0.0030(13)
C41 0.0146(15) 0.0195(16) 0.0115(15) 0.0047(12) 0.0070(12) 0.0035(12)
C42 0.0182(16) 0.0182(16) 0.0127(15) 0.0009(13) 0.0036(13) -0.0008(13)
C43 0.0231(17) 0.0206(17) 0.0196(17) 0.0004(14) 0.0060(14) 0.0078(14)
C45 0.0172(17) 0.037(2) 0.0238(18) -0.0015(16) -0.0029(14) 0.0059(15)
C46 0.0178(16) 0.0239(17) 0.0153(16) -0.0030(13) 0.0017(13) 0.0003(13)
C47 0.0150(15) 0.0148(16) 0.0133(15) -0.0006(12) -0.0037(12) 0.0022(12)
C48 0.0148(16) 0.0223(17) 0.0168(16) -0.0022(13) -0.0024(13) 0.0050(13)
C49 0.0280(19) 0.0185(17) 0.0207(17) -0.0073(14) -0.0046(14) 0.0053(14)
C50 0.035(2) 0.0176(17) 0.0224(18) -0.0007(14) -0.0042(15) -0.0072(15)
C51 0.0307(19) 0.0244(18) 0.0192(17) 0.0032(14) 0.0043(14) -0.0071(15)
C52 0.0260(17) 0.0188(17) 0.0117(15) -0.0026(13) 0.0015(13) -0.0016(14)
C53 0.031(3) 0.411(12) 0.059(4) 0.117(5) -0.002(3) -0.045(5)
C54 0.059(3) 0.097(4) 0.033(2) 0.007(2) 0.019(2) -0.005(3)
C55 0.046(3) 0.103(4) 0.089(4) 0.011(3) 0.022(3) -0.007(3)
C56 0.042(2) 0.054(3) 0.035(2) -0.0008(19) -0.0032(18) 0.000(2)
C57 0.0224(18) 0.034(2) 0.0221(18) 0.0066(15) 0.0051(15) 0.0153(15)

loop_
_atom_type_symbol
_atom_type_description
_atom_type_scat_dispersion_real
_atom_type_scat_dispersion_imag
_atom_type_scat_source
C C 0.0033 0.0016 'International Tables Vol C Tables 4.2.6.8 and 6.1.1.4'
H H 0.0000 0.0000 'International Tables Vol C Tables 4.2.6.8 and 6.1.1.4'
P P 0.1023 0.0942 'International Tables Vol C Tables 4.2.6.8 and 6.1.1.4'
Fe Fe 0.3463 0.8444 'International Tables Vol C Tables 4.2.6.8 and 6.1.1.4'
Cl Cl 0.1484 0.1585 'International Tables Vol C Tables 4.2.6.8 and 6.1.1.4'
O O 0.0106 0.0060 'International Tables Vol C Tables 4.2.6.8 and 6.1.1.4'

loop_
_geom_angle_atom_site_label_1
_geom_angle_atom_site_label_2
_geom_angle_atom_site_label_3
_geom_angle
P3 Fe1 P1 102.72(3)
P3 Fe1 P4 83.97(3)
P1 Fe1 P4 96.49(3)
P3 Fe1 P2 94.02(3)
P1 Fe1 P2 80.36(3)
P4 Fe1 P2 175.82(3)
P3 Fe1 Cl1 129.30(3)
P1 Fe1 Cl1 127.99(3)
P4 Fe1 Cl1 89.89(3)
P2 Fe1 Cl1 94.21(3)
C14 P1 C21 101.77(12)
C14 P1 C15 100.27(12)
C21 P1 C15 101.25(12)
C14 P1 Fe1 107.18(9)
C21 P1 Fe1 128.23(9)
C15 P1 Fe1 114.27(9)
C13 P2 C1 105.95(13)
C13 P2 C7 100.35(12)
C1 P2 C7 99.33(12)
C13 P2 Fe1 106.44(9)
C1 P2 Fe1 121.58(9)
C7 P2 Fe1 120.57(9)
C40 P3 C47 101.33(13)
C40 P3 C41 97.32(12)
C47 P3 C41 98.93(12)
C40 P3 Fe1 108.22(9)
C47 P3 Fe1 127.10(9)
C41 P3 Fe1 118.96(9)
C39 P4 C27 105.80(13)
C39 P4 C33 101.54(13)
C27 P4 C33 99.39(12)
C39 P4 Fe1 108.16(10)
C27 P4 Fe1 121.36(9)
C33 P4 Fe1 118.31(9)
C55 O1 C53 119.8(4)
C6 C1 C2 118.9(3)
C6 C1 P2 122.0(2)
C2 C1 P2 119.1(2)
C3 C2 C1 120.4(3)
C2 C3 C4 120.3(3)
C3 C4 C5 120.0(3)
C4 C5 C6 119.8(3)
C5 C6 C1 120.6(3)
C12 C7 C8 118.4(3)
C12 C7 P2 122.7(2)
C8 C7 P2 118.8(2)
C9 C8 C7 120.5(3)
C10 C9 C8 120.4(3)
C9 C10 C11 119.7(3)
C12 C11 C10 119.7(3)
C11 C12 C7 121.2(3)
C14 C13 P2 114.5(2)
C13 C14 P1 115.4(2)
C16 C15 C20 118.5(2)
C16 C15 P1 119.7(2)
C20 C15 P1 121.4(2)
C17 C16 C15 121.0(3)
C18 C17 C16 119.6(3)
C17 C18 C19 120.3(3)
C20 C19 C18 119.7(3)
C19 C20 C15 120.8(3)
C26 C21 C22 118.0(2)
C26 C21 P1 121.0(2)
C22 C21 P1 121.0(2)
C23 C22 C21 120.7(3)
C24 C23 C22 120.5(3)
C23 C24 C25 119.5(3)
C26 C25 C24 119.8(3)
C25 C26 C21 121.5(3)
C28 C27 C32 117.8(3)
C28 C27 P4 119.0(2)
C32 C27 P4 123.2(2)
C29 C28 C27 121.3(3)
C30 C29 C28 120.2(3)
C29 C30 C31 119.1(3)
C32 C31 C30 120.7(3)
C31 C32 C27 120.8(3)
C34 C33 C38 118.0(3)
C34 C33 P4 120.4(2)
C38 C33 P4 121.4(2)
C35 C34 C33 121.0(3)
C36 C35 C34 120.3(3)
C35 C36 C37 119.5(3)
C36 C37 C38 120.3(3)
C37 C38 C33 120.8(3)
C40 C39 P4 116.3(2)
C39 C40 P3 116.9(2)
C42 C41 C46 118.6(3)
C42 C41 P3 119.4(2)
C46 C41 P3 121.8(2)
C41 C42 C43 121.0(3)
C57 C43 C42 120.1(3)
C57 C45 C46 120.6(3)
C45 C46 C41 120.3(3)
C48 C47 C52 117.8(3)
C48 C47 P3 122.1(2)
C52 C47 P3 120.2(2)
C49 C48 C47 121.2(3)
C50 C49 C48 120.3(3)
C49 C50 C51 119.4(3)
C50 C51 C52 120.3(3)
C51 C52 C47 121.0(3)
O1 C53 C54 115.1(4)
O1 C55 C56 113.9(4)
C45 C57 C43 119.4(3)

loop_
_geom_bond_atom_site_label_1
_geom_bond_atom_site_label_2
_geom_bond_distance
Fe1 P3 2.1983(8)
Fe1 P1 2.1998(8)
Fe1 P4 2.2307(8)
Fe1 P2 2.2411(8)
Fe1 Cl1 2.3038(8)
P1 C14 1.832(3)
P1 C21 1.837(3)
P1 C15 1.844(3)
P2 C13 1.821(3)
P2 C1 1.828(3)
P2 C7 1.846(3)
P3 C40 1.836(3)
P3 C47 1.841(3)
P3 C41 1.853(3)
P4 C39 1.819(3)
P4 C27 1.832(3)
P4 C33 1.842(3)
O1 C55 1.323(5)
O1 C53 1.399(5)
C1 C6 1.389(4)
C1 C2 1.390(4)
C2 C3 1.380(4)
C3 C4 1.380(4)
C4 C5 1.382(4)
C5 C6 1.385(4)
C7 C12 1.390(4)
C7 C8 1.390(4)
C8 C9 1.386(4)
C9 C10 1.382(4)
C10 C11 1.385(4)
C11 C12 1.384(4)
C13 C14 1.326(4)
C15 C16 1.387(4)
C15 C20 1.394(4)
C16 C17 1.386(4)
C17 C18 1.381(4)
C18 C19 1.384(4)
C19 C20 1.383(4)
C21 C26 1.387(4)
C21 C22 1.391(4)
C22 C23 1.383(4)
C23 C24 1.379(4)
C24 C25 1.384(4)
C25 C26 1.380(4)
C27 C28 1.392(4)
C27 C32 1.394(4)
C28 C29 1.382(4)
C29 C30 1.379(4)
C30 C31 1.388(4)
C31 C32 1.376(4)
C33 C34 1.391(4)
C33 C38 1.398(4)
C34 C35 1.388(4)
C35 C36 1.378(4)
C36 C37 1.384(4)
C37 C38 1.387(4)
C39 C40 1.325(4)
C41 C42 1.386(4)
C41 C46 1.396(4)
C42 C43 1.386(4)
C43 C57 1.385(4)
C45 C57 1.382(4)
C45 C46 1.383(4)
C47 C48 1.391(4)
C47 C52 1.393(4)
C48 C49 1.383(4)
C49 C50 1.378(4)
C50 C51 1.381(4)
C51 C52 1.386(4)
C53 C54 1.404(5)
C55 C56 1.464(5)
